data_4304689
loop_
_publ_author_name
'Emily M. Gussenhoven'
'Marilyn M. Olmstead'
'James C. Fettinger'
'Alan L. Balch'

_publ_section_title
;
Interplay of Supramolecular Organization, Metallophilic Interactions, Phase
Changes, and Luminescence in Four Polymorphs of
IrI(CO)2(OC(CH3)CHC(CH3)N(p-tol))
;
_journal_name_full 'Inorganic Chemistry'
_journal_page_first 4570
_journal_page_last 4578
_journal_paper_doi 10.1021/ic702243z
_journal_volume 47
_journal_year 2008
_chemical_formula_moiety 'C14 H14 Ir N O3'
_chemical_formula_sum 'C14 H14 Ir N O3'
_chemical_formula_weight 436.46
_chemical_name_common Ir(CO)2(N(p-tol)C(CH3)CHC(CH3)O)
_chemical_name_systematic
; 
 ? 
;
_space_group_IT_number 2
_symmetry_cell_setting triclinic
_symmetry_space_group_name_Hall '-P 1'
_symmetry_space_group_name_H-M 'P -1'
_atom_sites_solution_hydrogens geom
_atom_sites_solution_primary direct
_atom_sites_solution_secondary difmap
_audit_creation_method SHELXL-97
_cell_angle_alpha 87.985(2)
_cell_angle_beta 83.837(2)
_cell_angle_gamma 88.304(2)
_cell_formula_units_Z 4
_cell_length_a 9.5801(11)
_cell_length_b 9.6759(11)
_cell_length_c 15.6835(18)
_cell_measurement_reflns_used 7335
_cell_measurement_temperature 296(2)
_cell_measurement_theta_max 27.549
_cell_measurement_theta_min 2.385
_cell_volume 1444.0(3)
_computing_cell_refinement 'SAINT (Bruker, 2006)'
_computing_data_collection 'SMART v.5.054 (Bruker, 2003)'
_computing_data_reduction SAINT
_computing_molecular_graphics 'SHELXTL 5.1 (Sheldrick, 1994)'
_computing_publication_material SHELXL-97
_computing_structure_refinement 'SHELXL-97 (Sheldrick, 1997)'
_computing_structure_solution 'SHELXS-97 (Sheldrick, 1990)'
_diffrn_ambient_temperature 296(2)
_diffrn_detector_area_resol_mean 8.3
_diffrn_measured_fraction_theta_full 0.988
_diffrn_measured_fraction_theta_max 0.988
_diffrn_measurement_device_type 'Bruker SMART 1000'
_diffrn_measurement_method \w
_diffrn_radiation_monochromator graphite
_diffrn_radiation_source 'fine-focus sealed tube'
_diffrn_radiation_type MoK\a
_diffrn_radiation_wavelength 0.71073
_diffrn_reflns_av_R_equivalents 0.0386
_diffrn_reflns_av_sigmaI/netI 0.0461
_diffrn_reflns_limit_h_max 12
_diffrn_reflns_limit_h_min -12
_diffrn_reflns_limit_k_max 12
_diffrn_reflns_limit_k_min -12
_diffrn_reflns_limit_l_max 20
_diffrn_reflns_limit_l_min -20
_diffrn_reflns_number 6668
_diffrn_reflns_theta_full 27.65
_diffrn_reflns_theta_max 27.65
_diffrn_reflns_theta_min 1.31
_diffrn_standards_number 0
_exptl_absorpt_coefficient_mu 9.248
_exptl_absorpt_correction_T_max 0.403
_exptl_absorpt_correction_T_min 0.127
_exptl_absorpt_correction_type numerical
_exptl_absorpt_process_details 'SADABS-2007/2 (Sheldrick, 2007)'
_exptl_crystal_colour 'pale yellow'
_exptl_crystal_density_diffrn 2.008
_exptl_crystal_density_method 'not measured'
_exptl_crystal_description plate
_exptl_crystal_F_000 824
_exptl_crystal_size_max 0.38
_exptl_crystal_size_mid 0.32
_exptl_crystal_size_min 0.12
_refine_diff_density_max 1.336
_refine_diff_density_min -0.991
_refine_diff_density_rms 0.165
_refine_ls_extinction_method none
_refine_ls_goodness_of_fit_ref 1.099
_refine_ls_hydrogen_treatment constr
_refine_ls_matrix_type full
_refine_ls_number_parameters 350
_refine_ls_number_reflns 6668
_refine_ls_number_restraints 0
_refine_ls_restrained_S_all 1.099
_refine_ls_R_factor_all 0.0630
_refine_ls_R_factor_gt 0.0470
_refine_ls_shift/su_max 0.001
_refine_ls_shift/su_mean 0.000
_refine_ls_structure_factor_coef Fsqd
_refine_ls_weighting_details 'calc w=1/[\s^2^(Fo^2^)+(0.0347P)^2^+17.2708P] where P=(Fo^2^+2Fc^2^)/3'
_refine_ls_weighting_scheme calc
_refine_ls_wR_factor_gt 0.1251
_refine_ls_wR_factor_ref 0.1311
_reflns_number_gt 5087
_reflns_number_total 6668
_reflns_threshold_expression I>2\s(I)
_cod_data_source_file ic702243z-file007.cif
_cod_data_source_block emg35
_cod_database_code 4304689

loop_
_symmetry_equiv_pos_as_xyz
'x, y, z'
'-x, -y, -z'

loop_
_atom_site_label
_atom_site_type_symbol
_atom_site_fract_x
_atom_site_fract_y
_atom_site_fract_z
_atom_site_U_iso_or_equiv
_atom_site_adp_type
_atom_site_occupancy
_atom_site_symmetry_multiplicity
_atom_site_calc_flag
_atom_site_refinement_flags
_atom_site_disorder_assembly
_atom_site_disorder_group
Ir1 Ir 0.16613(5) -0.06284(4) -0.06160(3) 0.04459(13) Uani 1 1 d . . .
Ir2 Ir 0.40298(5) 0.34110(5) 0.57254(3) 0.04758(14) Uani 1 1 d . . .
N1 N 0.2468(9) 0.0550(9) 0.0269(5) 0.0424(19) Uani 1 1 d . . .
N2 N 0.5457(9) 0.2547(9) 0.4813(5) 0.0407(19) Uani 1 1 d . . .
O1 O 0.2252(15) 0.1441(12) -0.2041(7) 0.100(4) Uani 1 1 d . . .
O2 O 0.0496(13) -0.2391(13) -0.1879(6) 0.093(4) Uani 1 1 d . . .
O3 O 0.1291(8) -0.2139(8) 0.0282(5) 0.0495(18) Uani 1 1 d . . .
O4 O 0.5951(13) 0.3127(16) 0.7108(6) 0.106(4) Uani 1 1 d . . .
O5 O 0.1851(14) 0.4637(14) 0.6994(7) 0.103(4) Uani 1 1 d . . .
O6 O 0.2659(8) 0.3727(8) 0.4830(5) 0.0510(19) Uani 1 1 d . . .
C1 C 0.2028(16) 0.0674(15) -0.1488(8) 0.066(4) Uani 1 1 d . . .
C2 C 0.0939(15) -0.1720(14) -0.1402(9) 0.062(3) Uani 1 1 d . . .
C3 C 0.1042(17) -0.3406(15) 0.1602(9) 0.078(4) Uani 1 1 d . . .
H3A H 0.0081 -0.3593 0.1537 0.116 Uiso 1 1 calc R . .
H3B H 0.1140 -0.3277 0.2196 0.116 Uiso 1 1 calc R . .
H3C H 0.1632 -0.4171 0.1400 0.116 Uiso 1 1 calc R . .
C4 C 0.1468(12) -0.2117(13) 0.1089(8) 0.053(3) Uani 1 1 d . . .
C5 C 0.2064(14) -0.1056(13) 0.1472(7) 0.054(3) Uani 1 1 d . . .
H5A H 0.2171 -0.1188 0.2052 0.065 Uiso 1 1 calc R . .
C6 C 0.2529(12) 0.0205(12) 0.1086(7) 0.048(3) Uani 1 1 d . . .
C7 C 0.3207(17) 0.1169(15) 0.1657(8) 0.072(4) Uani 1 1 d . . .
H7A H 0.2634 0.1995 0.1737 0.108 Uiso 1 1 calc R . .
H7B H 0.4122 0.1406 0.1391 0.108 Uiso 1 1 calc R . .
H7C H 0.3292 0.0715 0.2204 0.108 Uiso 1 1 calc R . .
C8 C 0.2977(11) 0.1887(11) -0.0057(6) 0.042(2) Uani 1 1 d . . .
C9 C 0.4328(13) 0.2007(13) -0.0409(7) 0.054(3) Uani 1 1 d . . .
H9A H 0.4948 0.1251 -0.0392 0.065 Uiso 1 1 calc R . .
C10 C 0.4792(13) 0.3258(13) -0.0797(8) 0.056(3) Uani 1 1 d . . .
H10A H 0.5719 0.3324 -0.1039 0.067 Uiso 1 1 calc R . .
C11 C 0.3905(14) 0.4383(12) -0.0824(7) 0.055(3) Uani 1 1 d . . .
C12 C 0.2512(15) 0.4270(12) -0.0458(8) 0.060(3) Uani 1 1 d . . .
H12A H 0.1893 0.5028 -0.0469 0.072 Uiso 1 1 calc R . .
C13 C 0.2052(13) 0.3004(12) -0.0074(8) 0.055(3) Uani 1 1 d . . .
H13A H 0.1127 0.2921 0.0167 0.066 Uiso 1 1 calc R . .
C14 C 0.4377(17) 0.5717(14) -0.1286(9) 0.073(4) Uani 1 1 d . . .
H14A H 0.3986 0.6490 -0.0966 0.109 Uiso 1 1 calc R . .
H14B H 0.4060 0.5761 -0.1847 0.109 Uiso 1 1 calc R . .
H14C H 0.5383 0.5745 -0.1339 0.109 Uiso 1 1 calc R . .
C15 C 0.5207(15) 0.3204(17) 0.6581(8) 0.072(4) Uani 1 1 d . . .
C16 C 0.2697(16) 0.4177(15) 0.6539(8) 0.065(3) Uani 1 1 d . . .
C17 C 0.1691(16) 0.3919(17) 0.3508(9) 0.077(4) Uani 1 1 d . . .
H17A H 0.1380 0.4849 0.3634 0.115 Uiso 1 1 calc R . .
H17B H 0.0928 0.3304 0.3654 0.115 Uiso 1 1 calc R . .
H17C H 0.2001 0.3867 0.2907 0.115 Uiso 1 1 calc R . .
C18 C 0.2891(12) 0.3507(12) 0.4024(7) 0.049(3) Uani 1 1 d . . .
C19 C 0.4115(13) 0.2949(12) 0.3622(7) 0.048(3) Uani 1 1 d . . .
H19A H 0.4152 0.2884 0.3030 0.058 Uiso 1 1 calc R . .
C20 C 0.5321(12) 0.2461(11) 0.3994(7) 0.046(2) Uani 1 1 d . . .
C21 C 0.6490(15) 0.1801(17) 0.3402(8) 0.070(4) Uani 1 1 d . . .
H21A H 0.7352 0.2261 0.3447 0.105 Uiso 1 1 calc R . .
H21B H 0.6261 0.1883 0.2821 0.105 Uiso 1 1 calc R . .
H21C H 0.6597 0.0841 0.3564 0.105 Uiso 1 1 calc R . .
C22 C 0.6776(11) 0.1982(11) 0.5123(7) 0.044(2) Uani 1 1 d . . .
C23 C 0.7919(13) 0.2839(13) 0.5110(7) 0.052(3) Uani 1 1 d . . .
H23A H 0.7898 0.3719 0.4852 0.063 Uiso 1 1 calc R . .
C24 C 0.9098(13) 0.2352(14) 0.5492(7) 0.055(3) Uani 1 1 d . . .
H24A H 0.9867 0.2918 0.5489 0.066 Uiso 1 1 calc R . .
C25 C 0.9143(13) 0.1045(13) 0.5874(7) 0.050(3) Uani 1 1 d . . .
C26 C 0.7992(14) 0.0230(14) 0.5877(8) 0.061(3) Uani 1 1 d . . .
H26A H 0.8010 -0.0655 0.6127 0.073 Uiso 1 1 calc R . .
C27 C 0.6792(13) 0.0711(12) 0.5508(7) 0.052(3) Uani 1 1 d . . .
H27A H 0.6011 0.0157 0.5527 0.063 Uiso 1 1 calc R . .
C28 C 1.0419(15) 0.0492(16) 0.6294(9) 0.071(4) Uani 1 1 d . . .
H28A H 1.1260 0.0804 0.5964 0.106 Uiso 1 1 calc R . .
H28B H 1.0422 -0.0501 0.6315 0.106 Uiso 1 1 calc R . .
H28C H 1.0378 0.0825 0.6866 0.106 Uiso 1 1 calc R . .

loop_
_atom_site_aniso_label
_atom_site_aniso_U_11
_atom_site_aniso_U_22
_atom_site_aniso_U_33
_atom_site_aniso_U_23
_atom_site_aniso_U_13
_atom_site_aniso_U_12
Ir1 0.0489(3) 0.0455(3) 0.0398(2) 0.00288(17) -0.00730(18) -0.00375(19)
Ir2 0.0530(3) 0.0511(3) 0.0391(2) 0.00100(18) -0.00899(19) 0.0046(2)
N1 0.040(5) 0.046(5) 0.041(5) 0.005(4) -0.008(4) -0.002(4)
N2 0.047(5) 0.042(5) 0.034(4) 0.003(3) -0.009(4) -0.004(4)
O1 0.159(12) 0.090(8) 0.058(6) 0.034(6) -0.039(7) -0.048(8)
O2 0.117(9) 0.108(9) 0.057(6) -0.017(6) -0.012(6) -0.043(7)
O3 0.057(5) 0.051(4) 0.040(4) 0.003(3) -0.003(3) -0.003(4)
O4 0.092(8) 0.179(13) 0.052(6) -0.021(7) -0.030(6) 0.028(8)
O5 0.102(9) 0.123(10) 0.078(7) -0.014(7) 0.015(7) 0.037(8)
O6 0.050(5) 0.057(5) 0.047(4) -0.003(4) -0.011(3) 0.009(4)
C1 0.086(10) 0.065(8) 0.050(7) 0.002(6) -0.019(7) -0.021(7)
C2 0.066(8) 0.060(8) 0.059(8) -0.005(6) 0.007(6) -0.015(7)
C3 0.085(11) 0.075(10) 0.072(9) 0.039(8) -0.013(8) -0.016(8)
C4 0.045(6) 0.053(7) 0.057(7) 0.015(5) 0.006(5) 0.001(5)
C5 0.068(8) 0.060(7) 0.034(5) 0.006(5) -0.011(5) 0.007(6)
C6 0.045(6) 0.058(7) 0.040(5) -0.007(5) -0.001(5) -0.006(5)
C7 0.103(12) 0.079(10) 0.036(6) -0.006(6) -0.007(6) -0.030(8)
C8 0.048(6) 0.046(6) 0.033(5) 0.002(4) -0.003(4) -0.006(5)
C9 0.052(7) 0.057(7) 0.051(7) 0.008(5) 0.002(5) 0.002(6)
C10 0.050(7) 0.057(7) 0.058(7) 0.006(6) 0.004(5) -0.013(6)
C11 0.074(9) 0.047(7) 0.047(6) 0.005(5) -0.007(6) -0.014(6)
C12 0.075(9) 0.042(6) 0.061(7) 0.003(5) -0.001(6) 0.014(6)
C13 0.048(7) 0.051(7) 0.061(7) 0.006(5) 0.007(5) 0.008(5)
C14 0.101(12) 0.050(7) 0.069(9) 0.013(6) -0.012(8) -0.024(7)
C15 0.062(9) 0.105(12) 0.047(7) 0.000(7) -0.002(6) 0.026(8)
C16 0.069(9) 0.074(9) 0.051(7) 0.000(6) -0.006(6) 0.019(7)
C17 0.085(10) 0.096(11) 0.054(8) 0.000(7) -0.039(7) 0.031(9)
C18 0.054(7) 0.049(6) 0.046(6) 0.011(5) -0.019(5) -0.007(5)
C19 0.059(7) 0.050(6) 0.037(5) 0.004(5) -0.009(5) 0.004(5)
C20 0.052(7) 0.046(6) 0.038(5) 0.003(4) -0.005(5) 0.000(5)
C21 0.068(9) 0.104(11) 0.037(6) -0.002(6) 0.003(6) 0.002(8)
C22 0.045(6) 0.044(6) 0.046(6) -0.004(4) -0.017(5) 0.000(5)
C23 0.053(7) 0.050(7) 0.053(7) 0.009(5) -0.007(5) 0.002(5)
C24 0.045(6) 0.072(8) 0.048(6) -0.002(6) -0.008(5) -0.003(6)
C25 0.055(7) 0.060(7) 0.036(5) -0.004(5) -0.010(5) 0.010(6)
C26 0.069(8) 0.056(7) 0.058(7) 0.016(6) -0.014(6) 0.000(6)
C27 0.052(7) 0.051(7) 0.055(7) 0.014(5) -0.015(5) -0.005(5)
C28 0.072(9) 0.082(10) 0.061(8) -0.007(7) -0.028(7) 0.023(8)

loop_
_atom_type_symbol
_atom_type_description
_atom_type_scat_dispersion_real
_atom_type_scat_dispersion_imag
_atom_type_scat_source
C C 0.0033 0.0016 'International Tables Vol C Tables 4.2.6.8 and 6.1.1.4'
H H 0.0000 0.0000 'International Tables Vol C Tables 4.2.6.8 and 6.1.1.4'
N N 0.0061 0.0033 'International Tables Vol C Tables 4.2.6.8 and 6.1.1.4'
O O 0.0106 0.0060 'International Tables Vol C Tables 4.2.6.8 and 6.1.1.4'
Ir Ir -1.4442 7.9887 'International Tables Vol C Tables 4.2.6.8 and 6.1.1.4'

loop_
_geom_angle_atom_site_label_1
_geom_angle_atom_site_label_2
_geom_angle_atom_site_label_3
_geom_angle
_geom_angle_site_symmetry_1
_geom_angle_site_symmetry_3
_geom_angle_publ_flag
C1 Ir1 C2 87.9(6) . . ?
C1 Ir1 O3 176.5(5) . . ?
C2 Ir1 O3 89.3(5) . . ?
C1 Ir1 N1 93.1(5) . . ?
C2 Ir1 N1 179.0(5) . . ?
O3 Ir1 N1 89.7(3) . . ?
C1 Ir1 Ir1 104.9(5) . 2 ?
C2 Ir1 Ir1 100.3(4) . 2 ?
O3 Ir1 Ir1 77.6(2) . 2 ?
N1 Ir1 Ir1 79.9(2) . 2 ?
C15 Ir2 C16 87.4(6) . . ?
C15 Ir2 O6 176.4(5) . . ?
C16 Ir2 O6 89.1(5) . . ?
C15 Ir2 N2 93.8(5) . . ?
C16 Ir2 N2 178.5(5) . . ?
O6 Ir2 N2 89.7(3) . . ?
C15 Ir2 Ir2 100.0(5) . 2_666 ?
C16 Ir2 Ir2 108.4(5) . 2_666 ?
O6 Ir2 Ir2 80.0(2) . 2_666 ?
N2 Ir2 Ir2 72.1(2) . 2_666 ?
C6 N1 C8 119.1(9) . . ?
C6 N1 Ir1 125.8(7) . . ?
C8 N1 Ir1 115.1(6) . . ?
C20 N2 C22 117.6(9) . . ?
C20 N2 Ir2 126.5(8) . . ?
C22 N2 Ir2 115.8(6) . . ?
C4 O3 Ir1 128.0(7) . . ?
C18 O6 Ir2 127.0(7) . . ?
O1 C1 Ir1 177.8(13) . . ?
O2 C2 Ir1 179.6(13) . . ?
C4 C3 H3A 109.5 . . ?
C4 C3 H3B 109.5 . . ?
H3A C3 H3B 109.5 . . ?
C4 C3 H3C 109.5 . . ?
H3A C3 H3C 109.5 . . ?
H3B C3 H3C 109.5 . . ?
O3 C4 C5 124.9(10) . . ?
O3 C4 C3 114.9(12) . . ?
C5 C4 C3 120.1(12) . . ?
C4 C5 C6 127.3(10) . . ?
C4 C5 H5A 116.4 . . ?
C6 C5 H5A 116.4 . . ?
N1 C6 C5 124.1(10) . . ?
N1 C6 C7 119.7(10) . . ?
C5 C6 C7 116.1(10) . . ?
C6 C7 H7A 109.5 . . ?
C6 C7 H7B 109.5 . . ?
H7A C7 H7B 109.5 . . ?
C6 C7 H7C 109.5 . . ?
H7A C7 H7C 109.5 . . ?
H7B C7 H7C 109.5 . . ?
C9 C8 C13 120.2(11) . . ?
C9 C8 N1 120.0(10) . . ?
C13 C8 N1 119.6(10) . . ?
C8 C9 C10 120.5(12) . . ?
C8 C9 H9A 119.8 . . ?
C10 C9 H9A 119.8 . . ?
C11 C10 C9 120.8(11) . . ?
C11 C10 H10A 119.6 . . ?
C9 C10 H10A 119.6 . . ?
C10 C11 C12 119.0(11) . . ?
C10 C11 C14 121.1(12) . . ?
C12 C11 C14 119.7(12) . . ?
C11 C12 C13 119.7(11) . . ?
C11 C12 H12A 120.2 . . ?
C13 C12 H12A 120.2 . . ?
C8 C13 C12 119.8(11) . . ?
C8 C13 H13A 120.1 . . ?
C12 C13 H13A 120.1 . . ?
C11 C14 H14A 109.5 . . ?
C11 C14 H14B 109.5 . . ?
H14A C14 H14B 109.5 . . ?
C11 C14 H14C 109.5 . . ?
H14A C14 H14C 109.5 . . ?
H14B C14 H14C 109.5 . . ?
O4 C15 Ir2 177.4(17) . . ?
O5 C16 Ir2 176.3(14) . . ?
C18 C17 H17A 109.5 . . ?
C18 C17 H17B 109.5 . . ?
H17A C17 H17B 109.5 . . ?
C18 C17 H17C 109.5 . . ?
H17A C17 H17C 109.5 . . ?
H17B C17 H17C 109.5 . . ?
O6 C18 C19 125.1(10) . . ?
O6 C18 C17 114.9(11) . . ?
C19 C18 C17 120.0(11) . . ?
C18 C19 C20 128.3(10) . . ?
C18 C19 H19A 115.9 . . ?
C20 C19 H19A 115.9 . . ?
N2 C20 C19 123.1(10) . . ?
N2 C20 C21 119.8(10) . . ?
C19 C20 C21 117.1(10) . . ?
C20 C21 H21A 109.5 . . ?
C20 C21 H21B 109.5 . . ?
H21A C21 H21B 109.5 . . ?
C20 C21 H21C 109.5 . . ?
H21A C21 H21C 109.5 . . ?
H21B C21 H21C 109.5 . . ?
C27 C22 C23 120.9(10) . . ?
C27 C22 N2 119.5(10) . . ?
C23 C22 N2 119.0(9) . . ?
C22 C23 C24 118.7(11) . . ?
C22 C23 H23A 120.7 . . ?
C24 C23 H23A 120.7 . . ?
C25 C24 C23 121.2(12) . . ?
C25 C24 H24A 119.4 . . ?
C23 C24 H24A 119.4 . . ?
C26 C25 C24 118.5(11) . . ?
C26 C25 C28 119.4(12) . . ?
C24 C25 C28 122.1(12) . . ?
C25 C26 C27 121.1(11) . . ?
C25 C26 H26A 119.5 . . ?
C27 C26 H26A 119.5 . . ?
C22 C27 C26 119.6(11) . . ?
C22 C27 H27A 120.2 . . ?
C26 C27 H27A 120.2 . . ?
C25 C28 H28A 109.5 . . ?
C25 C28 H28B 109.5 . . ?
H28A C28 H28B 109.5 . . ?
C25 C28 H28C 109.5 . . ?
H28A C28 H28C 109.5 . . ?
H28B C28 H28C 109.5 . . ?

loop_
_geom_bond_atom_site_label_1
_geom_bond_atom_site_label_2
_geom_bond_distance
_geom_bond_site_symmetry_2
_geom_bond_publ_flag
Ir1 C1 1.839(13) . ?
Ir1 C2 1.853(14) . ?
Ir1 O3 2.006(7) . ?
Ir1 N1 2.054(9) . ?
Ir1 Ir1 3.7362(9) 2 ?
Ir2 C15 1.845(14) . ?
Ir2 C16 1.862(14) . ?
Ir2 O6 2.032(7) . ?
Ir2 N2 2.052(9) . ?
Ir2 Ir2 4.1264(10) 2_666 ?
N1 C6 1.321(13) . ?
N1 C8 1.452(13) . ?
N2 C20 1.311(13) . ?
N2 C22 1.484(13) . ?
O1 C1 1.130(15) . ?
O2 C2 1.131(15) . ?
O3 C4 1.295(14) . ?
O4 C15 1.147(16) . ?
O5 C16 1.113(16) . ?
O6 C18 1.285(13) . ?
C3 C4 1.503(16) . ?
C3 H3A 0.9600 . ?
C3 H3B 0.9600 . ?
C3 H3C 0.9600 . ?
C4 C5 1.376(17) . ?
C5 C6 1.406(16) . ?
C5 H5A 0.9300 . ?
C6 C7 1.521(16) . ?
C7 H7A 0.9600 . ?
C7 H7B 0.9600 . ?
C7 H7C 0.9600 . ?
C8 C9 1.358(16) . ?
C8 C13 1.378(15) . ?
C9 C10 1.399(16) . ?
C9 H9A 0.9300 . ?
C10 C11 1.364(18) . ?
C10 H10A 0.9300 . ?
C11 C12 1.401(18) . ?
C11 C14 1.514(16) . ?
C12 C13 1.408(17) . ?
C12 H12A 0.9300 . ?
C13 H13A 0.9300 . ?
C14 H14A 0.9600 . ?
C14 H14B 0.9600 . ?
C14 H14C 0.9600 . ?
C17 C18 1.513(15) . ?
C17 H17A 0.9600 . ?
C17 H17B 0.9600 . ?
C17 H17C 0.9600 . ?
C18 C19 1.375(16) . ?
C19 C20 1.411(15) . ?
C19 H19A 0.9300 . ?
C20 C21 1.517(16) . ?
C21 H21A 0.9600 . ?
C21 H21B 0.9600 . ?
C21 H21C 0.9600 . ?
C22 C27 1.352(15) . ?
C22 C23 1.391(16) . ?
C23 C24 1.397(16) . ?
C23 H23A 0.9300 . ?
C24 C25 1.382(17) . ?
C24 H24A 0.9300 . ?
C25 C26 1.374(18) . ?
C25 C28 1.524(16) . ?
C26 C27 1.402(16) . ?
C26 H26A 0.9300 . ?
C27 H27A 0.9300 . ?
C28 H28A 0.9600 . ?
C28 H28B 0.9600 . ?
C28 H28C 0.9600 . ?
